data_7224941
loop_
_publ_author_name
'Samanta, Suvendu'
'Ray, Shounak'
'Ghosh, Abhisek Brata'
'Biswas, Papu'

_publ_section_title
;
 3, 6-Di(pyridin-2-yl)-1,2,4,5-tetrazine (pytz) mediated metal-free mild
 oxidation of thiols to disulfides in aqueous medium
;
_journal_name_full 'RSC Adv.'
_journal_paper_doi 10.1039/C6RA01509C
_journal_year 2016
_chemical_formula_sum 'C12 H10 N6'
_chemical_formula_weight 238.26
_chemical_name_systematic '3, 6-di(pyridin-2-yl)-1,4-dihydro-1,2,4,5-tetrazine'
_space_group_IT_number 2
_symmetry_cell_setting triclinic
_symmetry_space_group_name_Hall '-P 1'
_symmetry_space_group_name_H-M 'P -1'
_atom_sites_solution_hydrogens geom
_atom_sites_solution_primary direct
_atom_sites_solution_secondary difmap
_audit_creation_method SHELXL-97
_audit_update_record
;
2015-11-19 deposited with the CCDC.
2016-04-13 downloaded from the CCDC.
;
_cell_angle_alpha 102.040(2)
_cell_angle_beta 111.9550(10)
_cell_angle_gamma 90.162(2)
_cell_formula_units_Z 2
_cell_length_a 8.1982(6)
_cell_length_b 8.2816(6)
_cell_length_c 8.8622(6)
_cell_measurement_reflns_used 5487
_cell_measurement_temperature 120(2)
_cell_measurement_theta_max 27.44
_cell_measurement_theta_min 2.52
_cell_volume 543.61(7)
_computing_cell_refinement 'Bruker SMART'
_computing_data_collection 'Bruker SMART'
_computing_data_reduction 'Bruker SAINT'
_computing_molecular_graphics 'Bruker SHELXTL'
_computing_publication_material 'Bruker SHELXTL'
_computing_structure_refinement 'SHELXL-97 (Sheldrick, 1997)'
_computing_structure_solution 'SHELXS-97 (Sheldrick, 1990)'
_diffrn_ambient_temperature 120(2)
_diffrn_measured_fraction_theta_full 0.993
_diffrn_measured_fraction_theta_max 0.993
_diffrn_measurement_device_type 'CCD area detector'
_diffrn_measurement_method 'phi and omega scans'
_diffrn_radiation_monochromator graphite
_diffrn_radiation_source 'fine-focus sealed tube'
_diffrn_radiation_type MoK\a
_diffrn_radiation_wavelength 0.71073
_diffrn_reflns_av_R_equivalents 0.0199
_diffrn_reflns_av_sigmaI/netI 0.0202
_diffrn_reflns_limit_h_max 10
_diffrn_reflns_limit_h_min -10
_diffrn_reflns_limit_k_max 10
_diffrn_reflns_limit_k_min -10
_diffrn_reflns_limit_l_max 10
_diffrn_reflns_limit_l_min -10
_diffrn_reflns_number 6902
_diffrn_reflns_theta_full 26.00
_diffrn_reflns_theta_max 26.00
_diffrn_reflns_theta_min 2.52
_diffrn_standards_decay_% <1
_exptl_absorpt_coefficient_mu 0.096
_exptl_absorpt_correction_T_max 0.9791
_exptl_absorpt_correction_T_min 0.9607
_exptl_absorpt_correction_type multi-scan
_exptl_absorpt_process_details 'SADABS (Sheldrick, 1997)'
_exptl_crystal_colour orange
_exptl_crystal_density_diffrn 1.456
_exptl_crystal_density_method 'not measured'
_exptl_crystal_description rectangular
_exptl_crystal_F_000 248
_exptl_crystal_recrystallization_method 'Re-crystallisation from solvent: DCM-Toluene'
_exptl_crystal_size_max 0.42
_exptl_crystal_size_mid 0.30
_exptl_crystal_size_min 0.22
_refine_diff_density_max 0.243
_refine_diff_density_min -0.181
_refine_diff_density_rms 0.042
_refine_ls_extinction_coef 0.108(8)
_refine_ls_extinction_expression Fc^*^=kFc[1+0.001xFc^2^\l^3^/sin(2\q)]^-1/4^
_refine_ls_extinction_method SHELXL
_refine_ls_goodness_of_fit_ref 1.030
_refine_ls_hydrogen_treatment mixed
_refine_ls_matrix_type full
_refine_ls_number_parameters 180
_refine_ls_number_reflns 2116
_refine_ls_number_restraints 0
_refine_ls_restrained_S_all 1.030
_refine_ls_R_factor_all 0.0342
_refine_ls_R_factor_gt 0.0327
_refine_ls_shift/su_max 0.000
_refine_ls_shift/su_mean 0.000
_refine_ls_structure_factor_coef Fsqd
_refine_ls_weighting_details 'calc w=1/[\s^2^(Fo^2^)+(0.0493P)^2^+0.2021P] where P=(Fo^2^+2Fc^2^)/3'
_refine_ls_weighting_scheme calc
_refine_ls_wR_factor_gt 0.0931
_refine_ls_wR_factor_ref 0.0945
_reflns_number_gt 1990
_reflns_number_total 2116
_reflns_threshold_expression >2sigma(I)
_cod_data_source_file c6ra01509c2.cif
_cod_data_source_block H2pytz
_cod_depositor_comments
;
The following automatic conversions were performed:

'_symmetry_cell_setting' value 'Triclinic' changed to 'triclinic'
according to
/usr/data/users/saulius/crontab/automatic-downloads/rss-feeds/RSC/lib/dictionaries/cif_core.dic
dictionary named 'cif_core.dic' version 2.4.2 from 2011-04-26.

Automatic conversion script
Id: cif_fix_values 4268 2015-11-12 08:31:59Z antanas 
;
_cod_original_sg_symbol_H-M 'P-1   '
_cod_database_code 7224941

loop_
_symmetry_equiv_pos_as_xyz
'x, y, z'
'-x, -y, -z'

loop_
_atom_site_label
_atom_site_type_symbol
_atom_site_fract_x
_atom_site_fract_y
_atom_site_fract_z
_atom_site_U_iso_or_equiv
_atom_site_adp_type
_atom_site_occupancy
_atom_site_symmetry_multiplicity
_atom_site_calc_flag
_atom_site_refinement_flags
C1 C 0.23850(16) -0.01980(15) 0.56434(15) 0.0241(3) Uani 1 1 d .
H1 H 0.1630 -0.1111 0.5565 0.029 Uiso 1 1 calc R
C2 C 0.34767(16) 0.06730(15) 0.72130(15) 0.0244(3) Uani 1 1 d .
H2 H 0.3484 0.0357 0.8186 0.029 Uiso 1 1 calc R
C3 C 0.45590(16) 0.20165(15) 0.73335(15) 0.0255(3) Uani 1 1 d .
H3 H 0.5321 0.2647 0.8396 0.031 Uiso 1 1 calc R
C4 C 0.45195(15) 0.24316(15) 0.58872(15) 0.0228(3) Uani 1 1 d .
C5 C 0.33921(14) 0.14641(14) 0.43595(14) 0.0186(3) Uani 1 1 d .
C6 C 0.32976(14) 0.18254(14) 0.27593(14) 0.0185(3) Uani 1 1 d .
C7 C 0.21271(14) 0.28782(14) 0.00162(13) 0.0186(3) Uani 1 1 d .
C8 C 0.13816(15) 0.39945(14) -0.11301(14) 0.0190(3) Uani 1 1 d .
C9 C -0.03363(15) 0.36783(14) -0.23295(14) 0.0210(3) Uani 1 1 d .
C10 C -0.09536(15) 0.47883(15) -0.33398(15) 0.0231(3) Uani 1 1 d .
H10 H -0.2114 0.4607 -0.4177 0.028 Uiso 1 1 calc R
C11 C 0.01422(16) 0.61685(15) -0.31158(15) 0.0236(3) Uani 1 1 d .
H11 H -0.0258 0.6958 -0.3783 0.028 Uiso 1 1 calc R
C12 C 0.18256(16) 0.63734(15) -0.19046(16) 0.0258(3) Uani 1 1 d .
H12 H 0.2573 0.7320 -0.1760 0.031 Uiso 1 1 calc R
H4 H 0.5219(19) 0.3390(18) 0.5902(18) 0.026(3) Uiso 1 1 d .
H9 H -0.1031(18) 0.2697(17) -0.2437(17) 0.021(3) Uiso 1 1 d .
H2B H 0.1461(19) 0.0063(18) 0.1403(18) 0.026(4) Uiso 1 1 d .
H4B H 0.4357(18) 0.4158(17) 0.1073(17) 0.021(3) Uiso 1 1 d .
N1 N 0.23274(13) 0.01688(12) 0.42216(12) 0.0222(2) Uani 1 1 d .
N2 N 0.21611(13) 0.07883(12) 0.12647(12) 0.0204(2) Uani 1 1 d .
N3 N 0.11725(12) 0.16730(12) 0.00474(11) 0.0195(2) Uani 1 1 d .
N4 N 0.39104(12) 0.31885(13) 0.10880(12) 0.0211(2) Uani 1 1 d .
N5 N 0.42048(12) 0.30793(12) 0.27572(12) 0.0201(2) Uani 1 1 d .
N6 N 0.24628(13) 0.53063(12) -0.09199(13) 0.0236(3) Uani 1 1 d .

loop_
_atom_site_aniso_label
_atom_site_aniso_U_11
_atom_site_aniso_U_22
_atom_site_aniso_U_33
_atom_site_aniso_U_23
_atom_site_aniso_U_13
_atom_site_aniso_U_12
C1 0.0274(6) 0.0235(6) 0.0239(6) 0.0070(5) 0.0117(5) -0.0003(5)
C2 0.0307(6) 0.0263(6) 0.0200(6) 0.0070(5) 0.0131(5) 0.0070(5)
C3 0.0275(6) 0.0274(6) 0.0180(6) 0.0019(5) 0.0064(5) 0.0020(5)
C4 0.0211(6) 0.0235(6) 0.0218(6) 0.0033(5) 0.0071(5) -0.0010(5)
C5 0.0170(5) 0.0200(5) 0.0195(6) 0.0048(4) 0.0075(4) 0.0042(4)
C6 0.0161(5) 0.0203(5) 0.0185(6) 0.0038(4) 0.0062(4) 0.0032(4)
C7 0.0187(5) 0.0214(6) 0.0154(5) 0.0017(4) 0.0074(4) 0.0002(4)
C8 0.0220(6) 0.0204(6) 0.0156(5) 0.0020(4) 0.0094(4) 0.0014(4)
C9 0.0219(6) 0.0221(6) 0.0189(6) 0.0028(4) 0.0086(5) -0.0008(4)
C10 0.0211(6) 0.0291(6) 0.0196(6) 0.0054(5) 0.0084(5) 0.0040(5)
C11 0.0253(6) 0.0264(6) 0.0248(6) 0.0106(5) 0.0133(5) 0.0075(5)
C12 0.0252(6) 0.0249(6) 0.0305(6) 0.0102(5) 0.0121(5) 0.0002(5)
N1 0.0234(5) 0.0229(5) 0.0204(5) 0.0057(4) 0.0081(4) 0.0005(4)
N2 0.0218(5) 0.0200(5) 0.0179(5) 0.0057(4) 0.0054(4) -0.0013(4)
N3 0.0216(5) 0.0218(5) 0.0145(5) 0.0044(4) 0.0060(4) 0.0009(4)
N4 0.0192(5) 0.0257(5) 0.0186(5) 0.0076(4) 0.0063(4) -0.0020(4)
N5 0.0184(5) 0.0248(5) 0.0173(5) 0.0069(4) 0.0058(4) 0.0021(4)
N6 0.0223(5) 0.0245(5) 0.0242(5) 0.0075(4) 0.0082(4) -0.0011(4)

loop_
_atom_type_symbol
_atom_type_description
_atom_type_scat_dispersion_real
_atom_type_scat_dispersion_imag
_atom_type_scat_source
C C 0.0033 0.0016 'International Tables Vol C Tables 4.2.6.8 and 6.1.1.4'
H H 0.0000 0.0000 'International Tables Vol C Tables 4.2.6.8 and 6.1.1.4'
N N 0.0061 0.0033 'International Tables Vol C Tables 4.2.6.8 and 6.1.1.4'

loop_
_geom_angle_atom_site_label_1
_geom_angle_atom_site_label_2
_geom_angle_atom_site_label_3
_geom_angle
N1 C1 C2 123.80(11)
N1 C1 H1 118.1
C2 C1 H1 118.1
C1 C2 C3 118.32(11)
C1 C2 H2 120.8
C3 C2 H2 120.8
C2 C3 C4 119.18(11)
C2 C3 H3 120.4
C4 C3 H3 120.4
C3 C4 C5 118.34(11)
C3 C4 H4 122.5(8)
C5 C4 H4 119.1(8)
N1 C5 C4 123.22(10)
N1 C5 C6 115.55(10)
C4 C5 C6 121.23(10)
N5 C6 N2 121.14(10)
N5 C6 C5 120.35(10)
N2 C6 C5 118.49(10)
N3 C7 N4 120.57(10)
N3 C7 C8 121.21(10)
N4 C7 C8 118.21(10)
N6 C8 C9 123.34(10)
N6 C8 C7 115.33(10)
C9 C8 C7 121.33(10)
C10 C9 C8 118.16(11)
C10 C9 H9 122.7(8)
C8 C9 H9 119.1(8)
C9 C10 C11 119.11(11)
C9 C10 H10 120.4
C11 C10 H10 120.4
C12 C11 C10 118.67(11)
C12 C11 H11 120.7
C10 C11 H11 120.7
N6 C12 C11 123.40(11)
N6 C12 H12 118.3
C11 C12 H12 118.3
C5 N1 C1 117.14(10)
C6 N2 N3 113.20(9)
C6 N2 H2B 113.7(9)
N3 N2 H2B 111.1(9)
C7 N3 N2 111.34(9)
C7 N4 N5 112.89(9)
C7 N4 H4B 111.0(9)
N5 N4 H4B 111.0(9)
C6 N5 N4 110.84(9)
C8 N6 C12 117.32(10)

loop_
_geom_bond_atom_site_label_1
_geom_bond_atom_site_label_2
_geom_bond_distance
C1 N1 1.3407(15)
C1 C2 1.3795(17)
C1 H1 0.9500
C2 C3 1.3823(17)
C2 H2 0.9500
C3 C4 1.3838(16)
C3 H3 0.9500
C4 C5 1.3917(16)
C4 H4 0.973(14)
C5 N1 1.3370(15)
C5 C6 1.4838(15)
C6 N5 1.2762(15)
C6 N2 1.3994(14)
C7 N3 1.2777(14)
C7 N4 1.4012(14)
C7 C8 1.4802(15)
C8 N6 1.3368(14)
C8 C9 1.3944(16)
C9 C10 1.3821(16)
C9 H9 0.959(14)
C10 C11 1.3853(16)
C10 H10 0.9500
C11 C12 1.3786(17)
C11 H11 0.9500
C12 N6 1.3412(16)
C12 H12 0.9500
N2 N3 1.4272(13)
N2 H2B 0.887(15)
N4 N5 1.4296(13)
N4 H4B 0.886(14)
